data_7039366
loop_
_publ_author_name
'Wang, Haobing'
'Guo, Jianshuang'
'Yang, Yang'
'Ma, Haiyan'

_publ_section_title
;
 Diastereoselective synthesis of chiral aminophenolate magnesium complexes
 and their application in the stereoselective polymerization of
 rac-lactide and rac-\b-butyrolactone.
;
_journal_issue 27
_journal_name_full 'Dalton transactions (Cambridge, England : 2003)'
_journal_page_first 10942
_journal_page_last 10953
_journal_paper_doi 10.1039/c6dt01126h
_journal_volume 45
_journal_year 2016
_chemical_absolute_configuration ad
_chemical_formula_sum 'C40 H68 Mg N3 O Si2'
_chemical_formula_weight 687.46
_chemical_name_systematic
; 
 ? 
;
_space_group_IT_number 4
_symmetry_cell_setting monoclinic
_symmetry_space_group_name_Hall 'P 2yb'
_symmetry_space_group_name_H-M 'P 1 21 1'
_atom_sites_solution_hydrogens geom
_atom_sites_solution_primary direct
_atom_sites_solution_secondary difmap
_audit_creation_method SHELXL-97
_audit_update_record
;
2016-02-01 deposited with the CCDC.
2016-05-31 downloaded from the CCDC.
;
_cell_angle_alpha 90.00
_cell_angle_beta 100.208(5)
_cell_angle_gamma 90.00
_cell_formula_units_Z 4
_cell_length_a 10.578(3)
_cell_length_b 17.438(5)
_cell_length_c 23.315(7)
_cell_measurement_reflns_used 4531
_cell_measurement_temperature 140(2)
_cell_measurement_theta_max 30.28
_cell_measurement_theta_min 2.28
_cell_volume 4233(2)
_computing_cell_refinement 'Bruker SAINT'
_computing_data_collection 'Bruker APEX2'
_computing_data_reduction 'Bruker SAINT'
_computing_molecular_graphics 'Bruker SHELXTL'
_computing_publication_material 'Bruker SHELXTL'
_computing_structure_refinement 'SHELXL-97 (Sheldrick, 2008)'
_computing_structure_solution 'SHELXS-97 (Sheldrick, 2008)'
_diffrn_ambient_temperature 140(2)
_diffrn_measured_fraction_theta_full 0.998
_diffrn_measured_fraction_theta_max 0.998
_diffrn_measurement_device_type 'Bruker APEX-II CCD'
_diffrn_measurement_method '\f and \w scans'
_diffrn_radiation_monochromator graphite
_diffrn_radiation_source 'fine-focus sealed tube'
_diffrn_radiation_type MoK\a
_diffrn_radiation_wavelength 0.71073
_diffrn_reflns_av_R_equivalents 0.0887
_diffrn_reflns_av_sigmaI/netI 0.1612
_diffrn_reflns_limit_h_max 12
_diffrn_reflns_limit_h_min -13
_diffrn_reflns_limit_k_max 21
_diffrn_reflns_limit_k_min -21
_diffrn_reflns_limit_l_max 28
_diffrn_reflns_limit_l_min -28
_diffrn_reflns_number 29633
_diffrn_reflns_theta_full 26.00
_diffrn_reflns_theta_max 26.00
_diffrn_reflns_theta_min 0.89
_exptl_absorpt_coefficient_mu 0.130
_exptl_absorpt_correction_T_max 0.9974
_exptl_absorpt_correction_T_min 0.9620
_exptl_absorpt_correction_type multi-scan
_exptl_absorpt_process_details sadabs
_exptl_crystal_colour colourless
_exptl_crystal_density_diffrn 1.079
_exptl_crystal_density_method 'not measured'
_exptl_crystal_description plate
_exptl_crystal_F_000 1508
_exptl_crystal_size_max 0.30
_exptl_crystal_size_mid 0.10
_exptl_crystal_size_min 0.02
_refine_diff_density_max 1.177
_refine_diff_density_min -0.613
_refine_diff_density_rms 0.067
_refine_ls_abs_structure_details 'Flack H D (1983), Acta Cryst. A39, 876-881'
_refine_ls_abs_structure_Flack -0.02(13)
_refine_ls_extinction_method none
_refine_ls_goodness_of_fit_ref 0.992
_refine_ls_hydrogen_treatment constr
_refine_ls_matrix_type full
_refine_ls_number_parameters 873
_refine_ls_number_reflns 16449
_refine_ls_number_restraints 35
_refine_ls_restrained_S_all 1.002
_refine_ls_R_factor_all 0.1257
_refine_ls_R_factor_gt 0.0702
_refine_ls_shift/su_max 0.000
_refine_ls_shift/su_mean 0.000
_refine_ls_structure_factor_coef Fsqd
_refine_ls_weighting_details 'calc w=1/[\s^2^(Fo^2^)+(0.0600P)^2^+0.0000P] where P=(Fo^2^+2Fc^2^)/3'
_refine_ls_weighting_scheme calc
_refine_ls_wR_factor_gt 0.1424
_refine_ls_wR_factor_ref 0.1670
_reflns_number_gt 9812
_reflns_number_total 16449
_reflns_threshold_expression >2sigma(I)
_cod_data_source_file c6dt01126h2.cif
_cod_data_source_block mo_dm13235_0m
_cod_depositor_comments
;
The following automatic conversions were performed:

'_symmetry_cell_setting' value 'Monoclinic' changed to 'monoclinic'
according to
/usr/data/users/saulius/crontab/automatic-downloads/rss-feeds/RSC/lib/dictionaries/cif_core.dic
dictionary named 'cif_core.dic' version 2.4.2 from 2011-04-26.

Automatic conversion script
Id: cif_fix_values 4268 2015-11-12 08:31:59Z antanas 

 Adding full bibliography for 7039365--7039368.cif.
;
_cod_original_sg_symbol_H-M P2(1)
_cod_database_code 7039366

loop_
_symmetry_equiv_pos_as_xyz
'x, y, z'
'-x, y+1/2, -z'

loop_
_atom_site_label
_atom_site_type_symbol
_atom_site_fract_x
_atom_site_fract_y
_atom_site_fract_z
_atom_site_U_iso_or_equiv
_atom_site_adp_type
_atom_site_occupancy
_atom_site_symmetry_multiplicity
_atom_site_calc_flag
_atom_site_refinement_flags
Mg1 Mg 0.91916(15) 1.00927(10) 0.04085(7) 0.0251(4) Uani 1 1 d .
Mg2 Mg 0.01485(15) 0.40568(9) 0.44950(7) 0.0193(4) Uani 1 1 d .
N1 N 0.7570(4) 0.9421(2) 0.05712(16) 0.0245(9) Uani 1 1 d .
N2 N 0.8103(4) 1.1050(2) 0.06906(17) 0.0269(10) Uani 1 1 d .
N3 N 1.0933(4) 0.9672(2) 0.07401(17) 0.0275(10) Uani 1 1 d .
N4 N -0.0191(3) 0.3801(2) 0.53778(16) 0.0193(9) Uani 1 1 d .
N5 N -0.1970(4) 0.3992(2) 0.42904(15) 0.0192(9) Uani 1 1 d .
N6 N 0.0869(4) 0.3330(2) 0.39607(17) 0.0247(9) Uani 1 1 d .
O1 O 0.8711(3) 1.01005(19) -0.04104(12) 0.0248(8) Uani 1 1 d .
O2 O 0.1043(3) 0.49619(18) 0.47658(13) 0.0226(8) Uani 1 1 d .
Si1 Si 1.17498(14) 0.93889(9) 0.02047(7) 0.0339(4) Uani 1 1 d .
Si2 Si 1.15698(14) 0.95883(9) 0.14564(6) 0.0307(4) Uani 1 1 d .
Si3 Si 0.09989(13) 0.37427(8) 0.33163(6) 0.0260(3) Uani 1 1 d .
Si4 Si 0.15349(14) 0.24723(8) 0.41959(6) 0.0287(3) Uani 1 1 d .
C1 C 0.7582(5) 0.9889(3) -0.0740(2) 0.0246(11) Uani 1 1 d .
C2 C 0.7186(5) 1.0187(3) -0.13100(19) 0.0242(11) Uani 1 1 d .
C3 C 0.6031(5) 0.9944(3) -0.1625(2) 0.0268(12) Uani 1 1 d .
H3 H 0.5762 1.0147 -0.2005 0.032 Uiso 1 1 calc R
C4 C 0.5224(5) 0.9408(3) -0.1412(2) 0.0249(11) Uani 1 1 d .
C5 C 0.5631(5) 0.9132(3) -0.0861(2) 0.0261(12) Uani 1 1 d .
H5 H 0.5103 0.8777 -0.0703 0.031 Uiso 1 1 calc R
C6 C 0.6797(5) 0.9356(3) -0.05235(19) 0.0226(11) Uani 1 1 d .
C7 C 0.7238(5) 0.8938(3) 0.0042(2) 0.0282(12) Uani 1 1 d .
H7A H 0.6552 0.8577 0.0103 0.034 Uiso 1 1 calc R
H7B H 0.8002 0.8628 0.0002 0.034 Uiso 1 1 calc R
C8 C 0.6540(5) 0.9973(3) 0.0647(2) 0.0284(12) Uani 1 1 d .
H8A H 0.5931 0.9719 0.0863 0.034 Uiso 1 1 calc R
H8B H 0.6059 1.0120 0.0258 0.034 Uiso 1 1 calc R
C9 C 0.7071(5) 1.0694(3) 0.0975(2) 0.0283(12) Uani 1 1 d .
H9 H 0.7425 1.0566 0.1390 0.034 Uiso 1 1 calc R
C10 C 0.6038(5) 1.1304(3) 0.0946(2) 0.0360(14) Uani 1 1 d .
H10A H 0.6197 1.1632 0.1298 0.043 Uiso 1 1 calc R
H10B H 0.5179 1.1066 0.0914 0.043 Uiso 1 1 calc R
C11 C 0.6132(6) 1.1776(4) 0.0396(2) 0.0409(15) Uani 1 1 d .
H11A H 0.6206 1.2329 0.0489 0.049 Uiso 1 1 calc R
H11B H 0.5364 1.1693 0.0092 0.049 Uiso 1 1 calc R
C12 C 0.7351(5) 1.1482(3) 0.0189(2) 0.0312(13) Uani 1 1 d .
H12A H 0.7120 1.1142 -0.0153 0.037 Uiso 1 1 calc R
H12B H 0.7860 1.1918 0.0080 0.037 Uiso 1 1 calc R
C13 C 0.8895(5) 1.1606(3) 0.1093(2) 0.0317(13) Uani 1 1 d .
H13A H 0.9041 1.1398 0.1494 0.038 Uiso 1 1 calc R
H13B H 0.8419 1.2095 0.1093 0.038 Uiso 1 1 calc R
C14 C 1.0177(5) 1.1757(3) 0.0911(2) 0.0327(13) Uani 1 1 d .
H14A H 1.0030 1.1983 0.0515 0.039 Uiso 1 1 calc R
H14B H 1.0637 1.1265 0.0895 0.039 Uiso 1 1 calc R
C15 C 1.1011(6) 1.2300(3) 0.1331(3) 0.0455(16) Uani 1 1 d .
H15A H 1.1148 1.2079 0.1728 0.055 Uiso 1 1 calc R
H15B H 1.0558 1.2796 0.1342 0.055 Uiso 1 1 calc R
C16 C 1.2329(7) 1.2444(5) 0.1150(4) 0.076(2) Uani 1 1 d .
H16A H 1.2803 1.1959 0.1162 0.115 Uiso 1 1 calc R
H16B H 1.2822 1.2811 0.1419 0.115 Uiso 1 1 calc R
H16C H 1.2197 1.2652 0.0753 0.115 Uiso 1 1 calc R
C17 C 0.7965(5) 0.8922(3) 0.1090(2) 0.0268(12) Uani 1 1 d .
H17A H 0.8092 0.9257 0.1439 0.032 Uiso 1 1 calc R
H17B H 0.8814 0.8701 0.1062 0.032 Uiso 1 1 calc R
C18 C 0.7106(5) 0.8272(3) 0.1201(2) 0.0258(12) Uani 1 1 d .
C19 C 0.7283(6) 0.7547(3) 0.0993(2) 0.0392(14) Uani 1 1 d .
H19 H 0.7932 0.7465 0.0765 0.047 Uiso 1 1 calc R
C20 C 0.6532(7) 0.6932(4) 0.1110(3) 0.0562(19) Uani 1 1 d .
H20 H 0.6667 0.6438 0.0961 0.067 Uiso 1 1 calc R
C21 C 0.5589(7) 0.7039(4) 0.1444(3) 0.058(2) Uani 1 1 d .
H21 H 0.5077 0.6619 0.1526 0.069 Uiso 1 1 calc R
C22 C 0.5396(6) 0.7760(4) 0.1657(3) 0.0514(18) Uani 1 1 d .
H22 H 0.4748 0.7836 0.1886 0.062 Uiso 1 1 calc R
C23 C 0.6149(5) 0.8375(3) 0.1537(2) 0.0369(14) Uani 1 1 d .
H23 H 0.6010 0.8869 0.1686 0.044 Uiso 1 1 calc R
C24 C 0.3951(5) 0.9166(3) -0.1800(2) 0.0331(13) Uani 1 1 d .
C25 C 0.4271(6) 0.8815(4) -0.2370(2) 0.0460(16) Uani 1 1 d .
H25A H 0.3472 0.8697 -0.2638 0.069 Uiso 1 1 calc R
H25B H 0.4769 0.8344 -0.2278 0.069 Uiso 1 1 calc R
H25C H 0.4775 0.9184 -0.2553 0.069 Uiso 1 1 calc R
C26 C 0.3270(6) 0.8544(4) -0.1503(2) 0.0484(17) Uani 1 1 d .
H26A H 0.3036 0.8751 -0.1146 0.073 Uiso 1 1 calc R
H26B H 0.3847 0.8105 -0.1407 0.073 Uiso 1 1 calc R
H26C H 0.2492 0.8379 -0.1768 0.073 Uiso 1 1 calc R
C27 C 0.3059(6) 0.9827(4) -0.1941(3) 0.0501(17) Uani 1 1 d .
H27A H 0.2289 0.9660 -0.2210 0.075 Uiso 1 1 calc R
H27B H 0.3487 1.0235 -0.2123 0.075 Uiso 1 1 calc R
H27C H 0.2813 1.0021 -0.1582 0.075 Uiso 1 1 calc R
C28 C 0.8069(5) 1.0733(3) -0.1580(2) 0.0298(12) Uani 1 1 d .
C29 C 0.7462(6) 1.1001(3) -0.2191(2) 0.0386(15) Uani 1 1 d .
H29A H 0.6627 1.1237 -0.2179 0.058 Uiso 1 1 calc R
H29B H 0.7343 1.0560 -0.2456 0.058 Uiso 1 1 calc R
H29C H 0.8026 1.1377 -0.2331 0.058 Uiso 1 1 calc R
C30 C 0.9307(5) 1.0307(3) -0.1634(2) 0.0356(14) Uani 1 1 d .
H30A H 0.9847 1.0637 -0.1831 0.053 Uiso 1 1 calc R
H30B H 0.9095 0.9838 -0.1862 0.053 Uiso 1 1 calc R
H30C H 0.9770 1.0175 -0.1245 0.053 Uiso 1 1 calc R
C31 C 0.8399(6) 1.1458(3) -0.1206(2) 0.0391(14) Uani 1 1 d .
H31A H 0.7610 1.1743 -0.1186 0.059 Uiso 1 1 calc R
H31B H 0.8985 1.1782 -0.1381 0.059 Uiso 1 1 calc R
H31C H 0.8813 1.1309 -0.0812 0.059 Uiso 1 1 calc R
C32 C 1.3271(6) 0.8810(5) 0.0455(3) 0.069(2) Uani 1 1 d .
H32A H 1.3748 0.9031 0.0816 0.104 Uiso 1 1 calc R
H32B H 1.3806 0.8822 0.0153 0.104 Uiso 1 1 calc R
H32C H 1.3042 0.8278 0.0526 0.104 Uiso 1 1 calc R
C33 C 1.0767(5) 0.8725(3) -0.0329(2) 0.0402(14) Uani 1 1 d .
H33A H 1.0522 0.8274 -0.0123 0.060 Uiso 1 1 calc R
H33B H 1.1273 0.8563 -0.0622 0.060 Uiso 1 1 calc R
H33C H 0.9991 0.8992 -0.0522 0.060 Uiso 1 1 calc R
C34 C 1.2232(7) 1.0256(4) -0.0186(3) 0.066(2) Uani 1 1 d .
H34A H 1.1466 1.0558 -0.0342 0.099 Uiso 1 1 calc R
H34B H 1.2654 1.0091 -0.0507 0.099 Uiso 1 1 calc R
H34C H 1.2827 1.0571 0.0087 0.099 Uiso 1 1 calc R
C35 C 1.3193(6) 1.0057(4) 0.1670(3) 0.0528(17) Uani 1 1 d .
H35A H 1.3801 0.9823 0.1450 0.079 Uiso 1 1 calc R
H35B H 1.3501 0.9985 0.2088 0.079 Uiso 1 1 calc R
H35C H 1.3118 1.0607 0.1582 0.079 Uiso 1 1 calc R
C36 C 1.1739(6) 0.8559(4) 0.1689(3) 0.0517(17) Uani 1 1 d .
H36A H 1.0888 0.8321 0.1642 0.078 Uiso 1 1 calc R
H36B H 1.2153 0.8532 0.2100 0.078 Uiso 1 1 calc R
H36C H 1.2265 0.8287 0.1449 0.078 Uiso 1 1 calc R
C37 C 1.0588(5) 1.0061(4) 0.1940(2) 0.0403(14) Uani 1 1 d .
H37A H 1.0781 1.0611 0.1962 0.060 Uiso 1 1 calc R
H37B H 1.0791 0.9836 0.2331 0.060 Uiso 1 1 calc R
H37C H 0.9675 0.9986 0.1783 0.060 Uiso 1 1 calc R
C38 C 0.1593(4) 0.5165(3) 0.53013(19) 0.0184(10) Uani 1 1 d .
C39 C 0.2785(4) 0.5568(3) 0.54088(19) 0.0178(10) Uani 1 1 d .
C40 C 0.3254(5) 0.5800(3) 0.5979(2) 0.0208(11) Uani 1 1 d .
H40 H 0.4047 0.6069 0.6048 0.025 Uiso 1 1 calc R
C41 C 0.2648(5) 0.5670(3) 0.6461(2) 0.0241(11) Uani 1 1 d .
C42 C 0.1507(4) 0.5242(3) 0.63333(19) 0.0211(11) Uani 1 1 d .
H42 H 0.1065 0.5121 0.6643 0.025 Uiso 1 1 calc R
C43 C 0.1004(4) 0.4991(3) 0.57843(19) 0.0189(10) Uani 1 1 d .
C44 C -0.0252(4) 0.4552(3) 0.56785(19) 0.0214(11) Uani 1 1 d .
H44A H -0.0523 0.4460 0.6058 0.026 Uiso 1 1 calc R
H44B H -0.0918 0.4874 0.5441 0.026 Uiso 1 1 calc R
C45 C -0.1488(4) 0.3433(3) 0.5290(2) 0.0212(11) Uani 1 1 d .
H45A H -0.1798 0.3418 0.5666 0.025 Uiso 1 1 calc R
H45B H -0.1418 0.2898 0.5157 0.025 Uiso 1 1 calc R
C46 C -0.2456(4) 0.3862(3) 0.48451(19) 0.0204(11) Uani 1 1 d .
H46 H -0.2668 0.4365 0.5011 0.025 Uiso 1 1 calc R
C47 C -0.3696(4) 0.3369(3) 0.4688(2) 0.0246(11) Uani 1 1 d .
H47A H -0.3729 0.2970 0.4987 0.030 Uiso 1 1 calc R
H47B H -0.4473 0.3694 0.4656 0.030 Uiso 1 1 calc R
C48 C -0.3598(5) 0.3006(3) 0.4101(2) 0.0342(13) Uani 1 1 d .
H48A H -0.4300 0.3191 0.3794 0.041 Uiso 1 1 calc R
H48B H -0.3650 0.2440 0.4123 0.041 Uiso 1 1 calc R
C49 C -0.2290(5) 0.3253(3) 0.3970(2) 0.0263(12) Uani 1 1 d .
H49A H -0.1630 0.2860 0.4107 0.032 Uiso 1 1 calc R
H49B H -0.2335 0.3329 0.3546 0.032 Uiso 1 1 calc R
C50 C -0.2675(5) 0.4625(3) 0.3942(2) 0.0263(11) Uani 1 1 d U
H50A H -0.3608 0.4554 0.3930 0.032 Uiso 1 1 calc R
H50B H -0.2516 0.4591 0.3537 0.032 Uiso 1 1 calc R
C51 C -0.2295(5) 0.5426(3) 0.4180(2) 0.0345(11) Uani 1 1 d U
H51A H -0.2616 0.5503 0.4549 0.041 Uiso 1 1 calc R
H51B H -0.1347 0.5467 0.4265 0.041 Uiso 1 1 calc R
C52 C -0.2833(6) 0.6043(4) 0.3752(3) 0.0654(16) Uani 1 1 d DU
H52A H -0.2798 0.6524 0.3979 0.078 Uiso 1 1 calc R
H52B H -0.2210 0.6103 0.3484 0.078 Uiso 1 1 calc R
C53 C -0.4137(7) 0.6025(5) 0.3373(4) 0.100(3) Uani 1 1 d DU
H53A H -0.4362 0.5495 0.3259 0.150 Uiso 1 1 calc R
H53B H -0.4126 0.6335 0.3023 0.150 Uiso 1 1 calc R
H53C H -0.4774 0.6234 0.3589 0.150 Uiso 1 1 calc R
C54 C 0.0817(5) 0.3276(3) 0.5704(2) 0.0228(11) Uani 1 1 d .
H54A H 0.1647 0.3552 0.5763 0.027 Uiso 1 1 calc R
H54B H 0.0899 0.2830 0.5451 0.027 Uiso 1 1 calc R
C55 C 0.0616(5) 0.2977(3) 0.6287(2) 0.0236(11) Uani 1 1 d .
C56 C 0.1125(5) 0.3327(3) 0.6806(2) 0.0358(14) Uani 1 1 d .
H56 H 0.1584 0.3794 0.6799 0.043 Uiso 1 1 calc R
C57 C 0.0985(6) 0.3019(3) 0.7327(2) 0.0432(15) Uani 1 1 d .
H57 H 0.1336 0.3278 0.7678 0.052 Uiso 1 1 calc R
C58 C 0.0338(5) 0.2331(3) 0.7353(2) 0.0341(14) Uani 1 1 d .
H58 H 0.0236 0.2119 0.7717 0.041 Uiso 1 1 calc R
C59 C -0.0148(5) 0.1970(3) 0.6845(2) 0.0316(13) Uani 1 1 d .
H59 H -0.0581 0.1495 0.6858 0.038 Uiso 1 1 calc R
C60 C -0.0028(5) 0.2274(3) 0.6315(2) 0.0278(12) Uani 1 1 d .
H60 H -0.0379 0.2010 0.5966 0.033 Uiso 1 1 calc R
C61 C 0.3166(5) 0.5942(3) 0.7070(2) 0.0273(12) Uani 1 1 d .
C62 C 0.3380(5) 0.5250(3) 0.7477(2) 0.0306(12) Uani 1 1 d .
H62A H 0.2548 0.5024 0.7512 0.046 Uiso 1 1 calc R
H62B H 0.3824 0.5414 0.7862 0.046 Uiso 1 1 calc R
H62C H 0.3903 0.4868 0.7318 0.046 Uiso 1 1 calc R
C63 C 0.4458(5) 0.6362(3) 0.7123(2) 0.0369(14) Uani 1 1 d .
H63A H 0.5100 0.6015 0.7009 0.055 Uiso 1 1 calc R
H63B H 0.4741 0.6528 0.7527 0.055 Uiso 1 1 calc R
H63C H 0.4358 0.6811 0.6866 0.055 Uiso 1 1 calc R
C64 C 0.2193(6) 0.6486(3) 0.7279(2) 0.0426(15) Uani 1 1 d .
H64A H 0.2027 0.6923 0.7013 0.064 Uiso 1 1 calc R
H64B H 0.2545 0.6670 0.7672 0.064 Uiso 1 1 calc R
H64C H 0.1389 0.6210 0.7286 0.064 Uiso 1 1 calc R
C65 C 0.3515(5) 0.5704(3) 0.4912(2) 0.0226(11) Uani 1 1 d .
C66 C 0.3814(5) 0.4935(3) 0.4644(2) 0.0321(13) Uani 1 1 d .
H66A H 0.3009 0.4664 0.4497 0.048 Uiso 1 1 calc R
H66B H 0.4347 0.4621 0.4942 0.048 Uiso 1 1 calc R
H66C H 0.4276 0.5028 0.4322 0.048 Uiso 1 1 calc R
C67 C 0.2736(5) 0.6215(3) 0.4445(2) 0.0336(13) Uani 1 1 d .
H67A H 0.3215 0.6292 0.4126 0.050 Uiso 1 1 calc R
H67B H 0.2582 0.6713 0.4616 0.050 Uiso 1 1 calc R
H67C H 0.1912 0.5969 0.4294 0.050 Uiso 1 1 calc R
C68 C 0.4815(5) 0.6099(3) 0.5124(2) 0.0364(14) Uani 1 1 d .
H68A H 0.5246 0.6191 0.4791 0.055 Uiso 1 1 calc R
H68B H 0.5354 0.5768 0.5407 0.055 Uiso 1 1 calc R
H68C H 0.4674 0.6589 0.5308 0.055 Uiso 1 1 calc R
C69 C 0.0408(6) 0.4753(3) 0.3306(2) 0.0347(13) Uani 1 1 d .
H69A H -0.0502 0.4755 0.3341 0.052 Uiso 1 1 calc R
H69B H 0.0510 0.4998 0.2939 0.052 Uiso 1 1 calc R
H69C H 0.0905 0.5037 0.3633 0.052 Uiso 1 1 calc R
C70 C 0.2673(5) 0.3815(4) 0.3158(2) 0.0430(15) Uani 1 1 d .
H70A H 0.3208 0.4112 0.3467 0.064 Uiso 1 1 calc R
H70B H 0.2652 0.4073 0.2783 0.064 Uiso 1 1 calc R
H70C H 0.3034 0.3300 0.3143 0.064 Uiso 1 1 calc R
C71 C -0.0008(6) 0.3256(3) 0.2673(2) 0.0386(14) Uani 1 1 d .
H71A H 0.0318 0.2736 0.2634 0.058 Uiso 1 1 calc R
H71B H 0.0036 0.3549 0.2318 0.058 Uiso 1 1 calc R
H71C H -0.0901 0.3230 0.2732 0.058 Uiso 1 1 calc R
C72 C 0.2083(7) 0.1860(4) 0.3617(3) 0.0562(19) Uani 1 1 d .
H72A H 0.1365 0.1784 0.3293 0.084 Uiso 1 1 calc R
H72B H 0.2377 0.1362 0.3784 0.084 Uiso 1 1 calc R
H72C H 0.2790 0.2118 0.3474 0.084 Uiso 1 1 calc R
C73 C 0.0389(5) 0.1821(3) 0.4483(2) 0.0346(13) Uani 1 1 d .
H73A H -0.0027 0.2100 0.4763 0.052 Uiso 1 1 calc R
H73B H 0.0858 0.1380 0.4676 0.052 Uiso 1 1 calc R
H73C H -0.0265 0.1641 0.4159 0.052 Uiso 1 1 calc R
C74 C 0.2973(5) 0.2642(4) 0.4772(2) 0.0411(15) Uani 1 1 d .
H74A H 0.3703 0.2789 0.4590 0.062 Uiso 1 1 calc R
H74B H 0.3182 0.2172 0.4999 0.062 Uiso 1 1 calc R
H74C H 0.2788 0.3055 0.5031 0.062 Uiso 1 1 calc R
C75 C 0.4740(7) 0.3920(4) 0.6258(3) 0.066(2) Uani 1 1 d .
H75 H 0.3919 0.4121 0.6097 0.079 Uiso 1 1 calc R
C76 C 0.4870(11) 0.3139(5) 0.6361(4) 0.100(3) Uani 1 1 d .
H76 H 0.4155 0.2801 0.6288 0.120 Uiso 1 1 calc R
C77 C 0.6139(16) 0.2871(6) 0.6585(4) 0.114(5) Uani 1 1 d .
H77 H 0.6289 0.2338 0.6649 0.137 Uiso 1 1 calc R
C78 C 0.7077(10) 0.3346(9) 0.6699(4) 0.104(4) Uani 1 1 d .
H78 H 0.7906 0.3154 0.6855 0.125 Uiso 1 1 calc R
C79 C 0.6932(8) 0.4118(7) 0.6605(3) 0.081(3) Uani 1 1 d .
H79 H 0.7647 0.4454 0.6694 0.097 Uiso 1 1 calc R
C80 C 0.5738(6) 0.4399(4) 0.6380(3) 0.0583(18) Uani 1 1 d .
H80 H 0.5620 0.4933 0.6310 0.070 Uiso 1 1 calc R

loop_
_atom_site_aniso_label
_atom_site_aniso_U_11
_atom_site_aniso_U_22
_atom_site_aniso_U_33
_atom_site_aniso_U_23
_atom_site_aniso_U_13
_atom_site_aniso_U_12
Mg1 0.0183(9) 0.0296(9) 0.0285(9) -0.0020(8) 0.0067(7) -0.0045(8)
Mg2 0.0108(8) 0.0192(8) 0.0291(9) -0.0010(7) 0.0066(7) -0.0001(7)
N1 0.019(2) 0.031(2) 0.024(2) 0.0033(19) 0.0037(17) -0.001(2)
N2 0.026(2) 0.029(2) 0.028(2) -0.0024(19) 0.011(2) -0.007(2)
N3 0.016(2) 0.034(2) 0.033(2) -0.0033(19) 0.0053(18) -0.008(2)
N4 0.0049(18) 0.021(2) 0.033(2) -0.0017(18) 0.0036(16) -0.0008(18)
N5 0.014(2) 0.019(2) 0.025(2) 0.0024(17) 0.0065(17) 0.0018(18)
N6 0.015(2) 0.022(2) 0.039(2) -0.0009(19) 0.0127(19) 0.0003(19)
O1 0.0184(18) 0.0310(19) 0.0255(17) 0.0000(15) 0.0057(15) -0.0041(17)
O2 0.0198(18) 0.0225(18) 0.0269(18) 0.0039(14) 0.0076(14) -0.0014(16)
Si1 0.0174(7) 0.0438(10) 0.0426(9) -0.0051(7) 0.0106(7) -0.0060(7)
Si2 0.0182(7) 0.0362(9) 0.0373(9) -0.0002(7) 0.0037(6) -0.0039(7)
Si3 0.0187(7) 0.0280(8) 0.0343(8) -0.0017(6) 0.0126(6) 0.0012(7)
Si4 0.0223(8) 0.0225(8) 0.0440(9) -0.0010(7) 0.0135(7) 0.0057(7)
C1 0.017(3) 0.026(3) 0.030(3) -0.005(2) 0.002(2) 0.002(2)
C2 0.024(3) 0.027(3) 0.023(3) -0.001(2) 0.011(2) 0.000(2)
C3 0.025(3) 0.037(3) 0.018(2) 0.006(2) 0.005(2) 0.005(3)
C4 0.017(2) 0.032(3) 0.026(3) 0.001(2) 0.005(2) 0.002(2)
C5 0.017(3) 0.032(3) 0.031(3) 0.001(2) 0.007(2) 0.001(2)
C6 0.021(3) 0.025(3) 0.022(2) 0.002(2) 0.004(2) -0.001(2)
C7 0.026(3) 0.029(3) 0.031(3) -0.005(2) 0.007(2) -0.001(2)
C8 0.019(3) 0.034(3) 0.034(3) 0.006(2) 0.009(2) -0.001(3)
C9 0.021(3) 0.035(3) 0.033(3) -0.004(2) 0.014(2) -0.003(3)
C10 0.026(3) 0.043(3) 0.042(3) -0.003(3) 0.014(3) 0.007(3)
C11 0.036(4) 0.044(4) 0.042(3) 0.006(3) 0.004(3) 0.013(3)
C12 0.035(3) 0.033(3) 0.027(3) 0.003(2) 0.009(2) 0.000(3)
C13 0.029(3) 0.024(3) 0.042(3) 0.000(2) 0.008(3) -0.001(3)
C14 0.031(3) 0.030(3) 0.039(3) 0.005(2) 0.010(3) -0.005(3)
C15 0.039(4) 0.037(4) 0.059(4) 0.000(3) 0.005(3) -0.004(3)
C16 0.046(5) 0.073(5) 0.110(6) 0.023(5) 0.014(4) -0.028(4)
C17 0.019(3) 0.033(3) 0.027(3) 0.004(2) 0.002(2) -0.004(2)
C18 0.020(3) 0.033(3) 0.025(3) 0.008(2) 0.005(2) 0.002(2)
C19 0.042(4) 0.036(3) 0.042(3) 0.009(3) 0.014(3) 0.011(3)
C20 0.074(5) 0.036(4) 0.061(4) 0.006(3) 0.019(4) -0.008(4)
C21 0.047(4) 0.049(4) 0.075(5) 0.025(4) 0.005(4) -0.020(4)
C22 0.020(3) 0.069(5) 0.069(4) 0.033(4) 0.019(3) 0.005(3)
C23 0.023(3) 0.045(4) 0.046(3) 0.009(3) 0.014(3) 0.009(3)
C24 0.027(3) 0.045(3) 0.027(3) 0.000(2) 0.004(2) -0.003(3)
C25 0.037(3) 0.071(5) 0.028(3) -0.012(3) 0.001(3) -0.005(3)
C26 0.036(4) 0.068(5) 0.041(3) 0.007(3) 0.004(3) -0.019(3)
C27 0.027(3) 0.058(4) 0.063(4) -0.008(3) 0.001(3) 0.003(3)
C28 0.030(3) 0.033(3) 0.030(3) 0.001(2) 0.014(2) -0.004(3)
C29 0.037(4) 0.049(4) 0.035(3) 0.012(3) 0.019(3) -0.006(3)
C30 0.030(3) 0.048(4) 0.031(3) -0.004(3) 0.010(3) -0.001(3)
C31 0.050(4) 0.032(3) 0.040(3) 0.004(3) 0.020(3) -0.009(3)
C32 0.019(3) 0.118(7) 0.073(5) -0.026(5) 0.014(3) 0.010(4)
C33 0.027(3) 0.043(3) 0.054(4) -0.015(3) 0.015(3) 0.004(3)
C34 0.077(5) 0.068(5) 0.065(4) -0.011(4) 0.046(4) -0.027(4)
C35 0.031(3) 0.068(5) 0.056(4) -0.009(4) -0.001(3) -0.004(4)
C36 0.045(4) 0.057(4) 0.055(4) 0.008(3) 0.014(3) 0.003(3)
C37 0.034(3) 0.047(4) 0.037(3) -0.004(3) -0.003(3) -0.003(3)
C38 0.014(2) 0.016(2) 0.026(3) 0.002(2) 0.004(2) 0.011(2)
C39 0.012(2) 0.015(2) 0.027(3) 0.000(2) 0.005(2) 0.002(2)
C40 0.009(2) 0.016(2) 0.038(3) 0.001(2) 0.007(2) -0.002(2)
C41 0.016(3) 0.024(3) 0.032(3) 0.000(2) 0.004(2) 0.006(2)
C42 0.012(2) 0.027(3) 0.026(3) 0.003(2) 0.008(2) 0.001(2)
C43 0.009(2) 0.020(2) 0.029(3) 0.002(2) 0.006(2) 0.002(2)
C44 0.015(2) 0.024(3) 0.025(3) 0.000(2) 0.004(2) 0.000(2)
C45 0.012(2) 0.021(3) 0.033(3) -0.002(2) 0.009(2) -0.003(2)
C46 0.008(2) 0.027(3) 0.027(3) -0.001(2) 0.005(2) 0.001(2)
C47 0.008(2) 0.024(3) 0.043(3) -0.003(2) 0.007(2) -0.001(2)
C48 0.017(3) 0.034(3) 0.051(3) -0.007(3) 0.005(3) -0.014(3)
C49 0.021(3) 0.025(3) 0.034(3) -0.002(2) 0.006(2) -0.006(2)
C50 0.016(2) 0.020(2) 0.044(3) 0.007(2) 0.007(2) 0.001(2)
C51 0.027(2) 0.022(2) 0.057(3) 0.004(2) 0.015(2) 0.000(2)
C52 0.057(3) 0.040(3) 0.093(3) 0.015(2) -0.003(3) -0.003(3)
C53 0.091(4) 0.089(4) 0.110(4) 0.006(3) -0.011(3) 0.016(4)
C54 0.011(2) 0.021(3) 0.035(3) 0.002(2) 0.001(2) -0.002(2)
C55 0.010(2) 0.024(3) 0.039(3) -0.001(2) 0.009(2) 0.004(2)
C56 0.033(3) 0.037(3) 0.035(3) 0.002(3) -0.001(3) -0.006(3)
C57 0.052(4) 0.046(4) 0.029(3) 0.006(3) 0.000(3) -0.005(3)
C58 0.034(3) 0.037(3) 0.033(3) 0.011(3) 0.011(3) 0.005(3)
C59 0.024(3) 0.025(3) 0.049(3) 0.016(3) 0.014(3) 0.003(2)
C60 0.018(3) 0.028(3) 0.037(3) 0.000(2) 0.006(2) -0.003(2)
C61 0.014(3) 0.033(3) 0.036(3) -0.001(2) 0.006(2) -0.001(2)
C62 0.026(3) 0.035(3) 0.029(3) 0.002(2) 0.002(2) 0.001(3)
C63 0.033(3) 0.042(3) 0.033(3) 0.002(3) 0.000(3) -0.015(3)
C64 0.040(4) 0.043(3) 0.046(3) -0.011(3) 0.009(3) 0.006(3)
C65 0.013(3) 0.022(3) 0.035(3) 0.000(2) 0.010(2) 0.000(2)
C66 0.025(3) 0.032(3) 0.044(3) -0.011(2) 0.017(2) 0.001(3)
C67 0.033(3) 0.034(3) 0.037(3) 0.007(2) 0.015(3) 0.000(3)
C68 0.018(3) 0.044(4) 0.052(4) -0.009(3) 0.021(3) -0.008(3)
C69 0.038(3) 0.031(3) 0.040(3) 0.002(2) 0.019(3) 0.003(3)
C70 0.030(3) 0.053(4) 0.052(4) 0.003(3) 0.022(3) -0.005(3)
C71 0.042(4) 0.036(3) 0.039(3) -0.001(3) 0.011(3) 0.001(3)
C72 0.067(5) 0.036(4) 0.072(5) -0.010(3) 0.030(4) 0.021(4)
C73 0.026(3) 0.020(3) 0.060(4) -0.005(3) 0.013(3) -0.003(3)
C74 0.015(3) 0.048(4) 0.062(4) 0.006(3) 0.011(3) 0.010(3)
C75 0.037(4) 0.056(5) 0.096(5) 0.014(4) -0.014(4) 0.005(4)
C76 0.125(9) 0.050(5) 0.111(7) 0.006(5) -0.015(7) -0.006(6)
C77 0.206(15) 0.062(6) 0.072(7) -0.005(5) 0.017(9) 0.079(8)
C78 0.086(8) 0.174(13) 0.055(5) -0.013(7) 0.018(5) 0.096(8)
C79 0.044(5) 0.135(9) 0.068(5) -0.007(5) 0.022(4) 0.018(6)
C80 0.040(4) 0.065(5) 0.072(5) 0.010(4) 0.015(4) 0.004(4)

loop_
_atom_type_symbol
_atom_type_description
_atom_type_scat_dispersion_real
_atom_type_scat_dispersion_imag
_atom_type_scat_source
C C 0.0033 0.0016 'International Tables Vol C Tables 4.2.6.8 and 6.1.1.4'
H H 0.0000 0.0000 'International Tables Vol C Tables 4.2.6.8 and 6.1.1.4'
N N 0.0061 0.0033 'International Tables Vol C Tables 4.2.6.8 and 6.1.1.4'
O O 0.0106 0.0060 'International Tables Vol C Tables 4.2.6.8 and 6.1.1.4'
Mg Mg 0.0486 0.0363 'International Tables Vol C Tables 4.2.6.8 and 6.1.1.4'
Si Si 0.0817 0.0704 'International Tables Vol C Tables 4.2.6.8 and 6.1.1.4'

loop_
_geom_angle_atom_site_label_1
_geom_angle_atom_site_label_2
_geom_angle_atom_site_label_3
_geom_angle
O1 Mg1 N3 117.20(17)
O1 Mg1 N1 95.81(15)
N3 Mg1 N1 115.87(17)
O1 Mg1 N2 103.66(16)
N3 Mg1 N2 131.13(18)
N1 Mg1 N2 83.39(16)
O1 Mg1 Si1 86.19(12)
N3 Mg1 Si1 31.01(12)
N1 Mg1 Si1 123.77(13)
N2 Mg1 Si1 150.50(13)
O2 Mg2 N6 120.58(17)
O2 Mg2 N4 90.69(15)
N6 Mg2 N4 126.38(16)
O2 Mg2 N5 122.91(16)
N6 Mg2 N5 108.30(16)
N4 Mg2 N5 82.17(14)
O2 Mg2 Si3 103.76(11)
N6 Mg2 Si3 30.47(12)
N4 Mg2 Si3 156.84(12)
N5 Mg2 Si3 104.06(11)
O2 Mg2 Si4 124.16(12)
N6 Mg2 Si4 26.23(12)
N4 Mg2 Si4 100.52(11)
N5 Mg2 Si4 112.81(11)
Si3 Mg2 Si4 56.39(5)
C7 N1 C8 113.3(4)
C7 N1 C17 109.6(4)
C8 N1 C17 112.8(4)
C7 N1 Mg1 103.8(3)
C8 N1 Mg1 106.9(3)
C17 N1 Mg1 109.9(3)
C12 N2 C13 108.9(4)
C12 N2 C9 103.0(4)
C13 N2 C9 111.1(4)
C12 N2 Mg1 112.6(3)
C13 N2 Mg1 114.6(3)
C9 N2 Mg1 106.1(3)
Si2 N3 Si1 122.0(2)
Si2 N3 Mg1 126.1(2)
Si1 N3 Mg1 111.9(2)
C44 N4 C45 109.0(3)
C44 N4 C54 112.5(3)
C45 N4 C54 111.0(3)
C44 N4 Mg2 106.8(3)
C45 N4 Mg2 104.9(3)
C54 N4 Mg2 112.2(3)
C50 N5 C46 111.6(4)
C50 N5 C49 108.6(3)
C46 N5 C49 102.7(3)
C50 N5 Mg2 118.0(3)
C46 N5 Mg2 108.2(3)
C49 N5 Mg2 106.4(3)
Si3 N6 Si4 124.4(2)
Si3 N6 Mg2 112.3(2)
Si4 N6 Mg2 122.2(2)
C1 O1 Mg1 128.7(3)
C38 O2 Mg2 130.3(3)
N3 Si1 C33 111.7(2)
N3 Si1 C34 109.7(3)
C33 Si1 C34 109.9(3)
N3 Si1 C32 116.0(3)
C33 Si1 C32 102.5(3)
C34 Si1 C32 106.8(4)
N3 Si1 Mg1 37.14(14)
C33 Si1 Mg1 87.09(18)
C34 Si1 Mg1 94.3(2)
C32 Si1 Mg1 151.9(2)
N3 Si2 C37 113.2(2)
N3 Si2 C36 111.7(3)
C37 Si2 C36 106.5(3)
N3 Si2 C35 114.0(2)
C37 Si2 C35 103.2(3)
C36 Si2 C35 107.6(3)
N6 Si3 C69 109.4(2)
N6 Si3 C70 115.5(2)
C69 Si3 C70 105.0(3)
N6 Si3 C71 113.1(2)
C69 Si3 C71 105.9(3)
C70 Si3 C71 107.1(3)
N6 Si3 Mg2 37.19(14)
C69 Si3 Mg2 72.22(17)
C70 Si3 Mg2 126.63(19)
C71 Si3 Mg2 125.21(19)
N6 Si4 C74 109.3(2)
N6 Si4 C73 113.1(2)
C74 Si4 C73 109.6(3)
N6 Si4 C72 115.3(3)
C74 Si4 C72 106.8(3)
C73 Si4 C72 102.3(3)
N6 Si4 Mg2 31.59(14)
C74 Si4 Mg2 92.96(19)
C73 Si4 Mg2 95.37(17)
C72 Si4 Mg2 146.9(2)
O1 C1 C6 119.8(4)
O1 C1 C2 121.1(4)
C6 C1 C2 119.0(4)
C3 C2 C1 118.3(4)
C3 C2 C28 121.0(4)
C1 C2 C28 120.6(4)
C2 C3 C4 123.4(4)
C2 C3 H3 118.3
C4 C3 H3 118.3
C5 C4 C3 117.0(4)
C5 C4 C24 123.4(5)
C3 C4 C24 119.6(4)
C4 C5 C6 122.0(5)
C4 C5 H5 119.0
C6 C5 H5 119.0
C5 C6 C1 120.3(4)
C5 C6 C7 117.6(4)
C1 C6 C7 121.7(4)
N1 C7 C6 116.4(4)
N1 C7 H7A 108.2
C6 C7 H7A 108.2
N1 C7 H7B 108.2
C6 C7 H7B 108.2
H7A C7 H7B 107.3
N1 C8 C9 112.3(4)
N1 C8 H8A 109.1
C9 C8 H8A 109.1
N1 C8 H8B 109.1
C9 C8 H8B 109.1
H8A C8 H8B 107.9
N2 C9 C10 105.3(4)
N2 C9 C8 110.5(4)
C10 C9 C8 110.9(4)
N2 C9 H9 110.0
C10 C9 H9 110.0
C8 C9 H9 110.0
C9 C10 C11 105.0(4)
C9 C10 H10A 110.8
C11 C10 H10A 110.8
C9 C10 H10B 110.8
C11 C10 H10B 110.8
H10A C10 H10B 108.8
C10 C11 C12 105.3(4)
C10 C11 H11A 110.7
C12 C11 H11A 110.7
C10 C11 H11B 110.7
C12 C11 H11B 110.7
H11A C11 H11B 108.8
N2 C12 C11 106.3(4)
N2 C12 H12A 110.5
C11 C12 H12A 110.5
N2 C12 H12B 110.5
C11 C12 H12B 110.5
H12A C12 H12B 108.7
N2 C13 C14 111.5(4)
N2 C13 H13A 109.3
C14 C13 H13A 109.3
N2 C13 H13B 109.3
C14 C13 H13B 109.3
H13A C13 H13B 108.0
C13 C14 C15 111.9(5)
C13 C14 H14A 109.2
C15 C14 H14A 109.2
C13 C14 H14B 109.2
C15 C14 H14B 109.2
H14A C14 H14B 107.9
C14 C15 C16 111.8(6)
C14 C15 H15A 109.3
C16 C15 H15A 109.3
C14 C15 H15B 109.3
C16 C15 H15B 109.3
H15A C15 H15B 107.9
C15 C16 H16A 109.5
C15 C16 H16B 109.5
H16A C16 H16B 109.5
C15 C16 H16C 109.5
H16A C16 H16C 109.5
H16B C16 H16C 109.5
N1 C17 C18 119.2(4)
N1 C17 H17A 107.5
C18 C17 H17A 107.5
N1 C17 H17B 107.5
C18 C17 H17B 107.5
H17A C17 H17B 107.0
C19 C18 C23 118.2(5)
C19 C18 C17 120.5(5)
C23 C18 C17 121.3(5)
C18 C19 C20 121.3(6)
C18 C19 H19 119.4
C20 C19 H19 119.4
C21 C20 C19 120.2(6)
C21 C20 H20 119.9
C19 C20 H20 119.9
C22 C21 C20 119.5(6)
C22 C21 H21 120.3
C20 C21 H21 120.3
C21 C22 C23 120.2(6)
C21 C22 H22 119.9
C23 C22 H22 119.9
C22 C23 C18 120.6(6)
C22 C23 H23 119.7
C18 C23 H23 119.7
C27 C24 C26 108.5(5)
C27 C24 C4 111.7(5)
C26 C24 C4 111.1(4)
C27 C24 C25 110.1(5)
C26 C24 C25 107.4(5)
C4 C24 C25 108.0(4)
C24 C25 H25A 109.5
C24 C25 H25B 109.5
H25A C25 H25B 109.5
C24 C25 H25C 109.5
H25A C25 H25C 109.5
H25B C25 H25C 109.5
C24 C26 H26A 109.5
C24 C26 H26B 109.5
H26A C26 H26B 109.5
C24 C26 H26C 109.5
H26A C26 H26C 109.5
H26B C26 H26C 109.5
C24 C27 H27A 109.5
C24 C27 H27B 109.5
H27A C27 H27B 109.5
C24 C27 H27C 109.5
H27A C27 H27C 109.5
H27B C27 H27C 109.5
C29 C28 C30 107.2(4)
C29 C28 C31 107.0(4)
C30 C28 C31 109.4(5)
C29 C28 C2 112.6(4)
C30 C28 C2 108.9(4)
C31 C28 C2 111.5(4)
C28 C29 H29A 109.5
C28 C29 H29B 109.5
H29A C29 H29B 109.5
C28 C29 H29C 109.5
H29A C29 H29C 109.5
H29B C29 H29C 109.5
C28 C30 H30A 109.5
C28 C30 H30B 109.5
H30A C30 H30B 109.5
C28 C30 H30C 109.5
H30A C30 H30C 109.5
H30B C30 H30C 109.5
C28 C31 H31A 109.5
C28 C31 H31B 109.5
H31A C31 H31B 109.5
C28 C31 H31C 109.5
H31A C31 H31C 109.5
H31B C31 H31C 109.5
Si1 C32 H32A 109.5
Si1 C32 H32B 109.5
H32A C32 H32B 109.5
Si1 C32 H32C 109.5
H32A C32 H32C 109.5
H32B C32 H32C 109.5
Si1 C33 H33A 109.5
Si1 C33 H33B 109.5
H33A C33 H33B 109.5
Si1 C33 H33C 109.5
H33A C33 H33C 109.5
H33B C33 H33C 109.5
Si1 C34 H34A 109.5
Si1 C34 H34B 109.5
H34A C34 H34B 109.5
Si1 C34 H34C 109.5
H34A C34 H34C 109.5
H34B C34 H34C 109.5
Si2 C35 H35A 109.5
Si2 C35 H35B 109.5
H35A C35 H35B 109.5
Si2 C35 H35C 109.5
H35A C35 H35C 109.5
H35B C35 H35C 109.5
Si2 C36 H36A 109.5
Si2 C36 H36B 109.5
H36A C36 H36B 109.5
Si2 C36 H36C 109.5
H36A C36 H36C 109.5
H36B C36 H36C 109.5
Si2 C37 H37A 109.5
Si2 C37 H37B 109.5
H37A C37 H37B 109.5
Si2 C37 H37C 109.5
H37A C37 H37C 109.5
H37B C37 H37C 109.5
O2 C38 C43 120.7(4)
O2 C38 C39 121.5(4)
C43 C38 C39 117.8(4)
C40 C39 C38 117.7(4)
C40 C39 C65 122.6(4)
C38 C39 C65 119.7(4)
C39 C40 C41 125.4(4)
C39 C40 H40 117.3
C41 C40 H40 117.3
C42 C41 C40 114.3(4)
C42 C41 C61 121.5(4)
C40 C41 C61 124.2(4)
C43 C42 C41 123.0(4)
C43 C42 H42 118.5
C41 C42 H42 118.5
C42 C43 C38 121.6(4)
C42 C43 C44 119.9(4)
C38 C43 C44 118.4(4)
N4 C44 C43 114.2(4)
N4 C44 H44A 108.7
C43 C44 H44A 108.7
N4 C44 H44B 108.7
C43 C44 H44B 108.7
H44A C44 H44B 107.6
N4 C45 C46 111.9(4)
N4 C45 H45A 109.2
C46 C45 H45A 109.2
N4 C45 H45B 109.2
C46 C45 H45B 109.2
H45A C45 H45B 107.9
N5 C46 C45 111.9(4)
N5 C46 C47 106.6(4)
C45 C46 C47 109.0(4)
N5 C46 H46 109.8
C45 C46 H46 109.8
C47 C46 H46 109.8
C48 C47 C46 104.5(4)
C48 C47 H47A 110.9
C46 C47 H47A 110.9
C48 C47 H47B 110.9
C46 C47 H47B 110.9
H47A C47 H47B 108.9
C47 C48 C49 105.6(4)
C47 C48 H48A 110.6
C49 C48 H48A 110.6
C47 C48 H48B 110.6
C49 C48 H48B 110.6
H48A C48 H48B 108.7
N5 C49 C48 106.0(4)
N5 C49 H49A 110.5
C48 C49 H49A 110.5
N5 C49 H49B 110.5
C48 C49 H49B 110.5
H49A C49 H49B 108.7
N5 C50 C51 113.9(4)
N5 C50 H50A 108.8
C51 C50 H50A 108.8
N5 C50 H50B 108.8
C51 C50 H50B 108.8
H50A C50 H50B 107.7
C52 C51 C50 111.6(5)
C52 C51 H51A 109.3
C50 C51 H51A 109.3
C52 C51 H51B 109.3
C50 C51 H51B 109.3
H51A C51 H51B 108.0
C53 C52 C51 125.0(6)
C53 C52 H52A 106.1
C51 C52 H52A 106.1
C53 C52 H52B 106.1
C51 C52 H52B 106.1
H52A C52 H52B 106.3
C52 C53 H53A 109.5
C52 C53 H53B 109.5
H53A C53 H53B 109.5
C52 C53 H53C 109.5
H53A C53 H53C 109.5
H53B C53 H53C 109.5
N4 C54 C55 117.8(4)
N4 C54 H54A 107.9
C55 C54 H54A 107.9
N4 C54 H54B 107.9
C55 C54 H54B 107.9
H54A C54 H54B 107.2
C56 C55 C60 117.5(5)
C56 C55 C54 123.0(5)
C60 C55 C54 119.3(4)
C57 C56 C55 121.5(5)
C57 C56 H56 119.2
C55 C56 H56 119.2
C56 C57 C58 120.8(5)
C56 C57 H57 119.6
C58 C57 H57 119.6
C59 C58 C57 118.4(5)
C59 C58 H58 120.8
C57 C58 H58 120.8
C58 C59 C60 121.7(5)
C58 C59 H59 119.1
C60 C59 H59 119.1
C59 C60 C55 119.9(5)
C59 C60 H60 120.0
C55 C60 H60 120.0
C41 C61 C62 109.1(4)
C41 C61 C63 113.3(4)
C62 C61 C63 107.2(4)
C41 C61 C64 109.9(4)
C62 C61 C64 108.8(4)
C63 C61 C64 108.4(4)
C61 C62 H62A 109.5
C61 C62 H62B 109.5
H62A C62 H62B 109.5
C61 C62 H62C 109.5
H62A C62 H62C 109.5
H62B C62 H62C 109.5
C61 C63 H63A 109.5
C61 C63 H63B 109.5
H63A C63 H63B 109.5
C61 C63 H63C 109.5
H63A C63 H63C 109.5
H63B C63 H63C 109.5
C61 C64 H64A 109.5
C61 C64 H64B 109.5
H64A C64 H64B 109.5
C61 C64 H64C 109.5
H64A C64 H64C 109.5
H64B C64 H64C 109.5
C39 C65 C67 110.6(4)
C39 C65 C66 110.0(4)
C67 C65 C66 110.0(4)
C39 C65 C68 111.8(4)
C67 C65 C68 107.8(4)
C66 C65 C68 106.5(4)
C65 C66 H66A 109.5
C65 C66 H66B 109.5
H66A C66 H66B 109.5
C65 C66 H66C 109.5
H66A C66 H66C 109.5
H66B C66 H66C 109.5
C65 C67 H67A 109.5
C65 C67 H67B 109.5
H67A C67 H67B 109.5
C65 C67 H67C 109.5
H67A C67 H67C 109.5
H67B C67 H67C 109.5
C65 C68 H68A 109.5
C65 C68 H68B 109.5
H68A C68 H68B 109.5
C65 C68 H68C 109.5
H68A C68 H68C 109.5
H68B C68 H68C 109.5
Si3 C69 H69A 109.5
Si3 C69 H69B 109.5
H69A C69 H69B 109.5
Si3 C69 H69C 109.5
H69A C69 H69C 109.5
H69B C69 H69C 109.5
Si3 C70 H70A 109.5
Si3 C70 H70B 109.5
H70A C70 H70B 109.5
Si3 C70 H70C 109.5
H70A C70 H70C 109.5
H70B C70 H70C 109.5
Si3 C71 H71A 109.5
Si3 C71 H71B 109.5
H71A C71 H71B 109.5
Si3 C71 H71C 109.5
H71A C71 H71C 109.5
H71B C71 H71C 109.5
Si4 C72 H72A 109.5
Si4 C72 H72B 109.5
H72A C72 H72B 109.5
Si4 C72 H72C 109.5
H72A C72 H72C 109.5
H72B C72 H72C 109.5
Si4 C73 H73A 109.5
Si4 C73 H73B 109.5
H73A C73 H73B 109.5
Si4 C73 H73C 109.5
H73A C73 H73C 109.5
H73B C73 H73C 109.5
Si4 C74 H74A 109.5
Si4 C74 H74B 109.5
H74A C74 H74B 109.5
Si4 C74 H74C 109.5
H74A C74 H74C 109.5
H74B C74 H74C 109.5
C80 C75 C76 121.8(8)
C80 C75 H75 119.1
C76 C75 H75 119.1
C75 C76 C77 116.3(9)
C75 C76 H76 121.9
C77 C76 H76 121.9
C78 C77 C76 120.3(10)
C78 C77 H77 119.8
C76 C77 H77 119.8
C77 C78 C79 122.8(10)
C77 C78 H78 118.6
C79 C78 H78 118.6
C80 C79 C78 118.9(9)
C80 C79 H79 120.6
C78 C79 H79 120.6
C75 C80 C79 119.9(8)
C75 C80 H80 120.1
C79 C80 H80 120.1

loop_
_geom_bond_atom_site_label_1
_geom_bond_atom_site_label_2
_geom_bond_distance
Mg1 O1 1.887(3)
Mg1 N3 2.006(4)
Mg1 N1 2.166(4)
Mg1 N2 2.194(5)
Mg1 Si1 3.084(2)
Mg2 O2 1.890(4)
Mg2 N6 2.018(4)
Mg2 N4 2.197(4)
Mg2 N5 2.210(4)
Mg2 Si3 3.088(2)
Mg2 Si4 3.261(2)
N1 C7 1.484(6)
N1 C8 1.487(6)
N1 C17 1.489(6)
N2 C12 1.496(6)
N2 C13 1.497(6)
N2 C9 1.507(6)
N3 Si2 1.693(4)
N3 Si1 1.712(4)
N4 C44 1.493(6)
N4 C45 1.496(6)
N4 C54 1.504(6)
N5 C50 1.491(6)
N5 C46 1.491(5)
N5 C49 1.497(6)
N6 Si3 1.693(4)
N6 Si4 1.703(4)
O1 C1 1.351(6)
O2 C38 1.329(5)
Si1 C33 1.874(6)
Si1 C34 1.882(7)
Si1 C32 1.902(7)
Si2 C37 1.856(6)
Si2 C36 1.874(6)
Si2 C35 1.887(6)
Si3 C69 1.868(5)
Si3 C70 1.876(5)
Si3 C71 1.881(6)
Si4 C74 1.866(6)
Si4 C73 1.869(5)
Si4 C72 1.890(6)
C1 C6 1.399(7)
C1 C2 1.419(6)
C2 C3 1.377(7)
C2 C28 1.544(7)
C3 C4 1.413(7)
C3 H3 0.9500
C4 C5 1.368(7)
C4 C24 1.543(7)
C5 C6 1.397(7)
C5 H5 0.9500
C6 C7 1.506(7)
C7 H7A 0.9900
C7 H7B 0.9900
C8 C9 1.527(7)
C8 H8A 0.9900
C8 H8B 0.9900
C9 C10 1.518(7)
C9 H9 1.0000
C10 C11 1.541(7)
C10 H10A 0.9900
C10 H10B 0.9900
C11 C12 1.543(8)
C11 H11A 0.9900
C11 H11B 0.9900
C12 H12A 0.9900
C12 H12B 0.9900
C13 C14 1.514(7)
C13 H13A 0.9900
C13 H13B 0.9900
C14 C15 1.527(8)
C14 H14A 0.9900
C14 H14B 0.9900
C15 C16 1.547(10)
C15 H15A 0.9900
C15 H15B 0.9900
C16 H16A 0.9800
C16 H16B 0.9800
C16 H16C 0.9800
C17 C18 1.504(7)
C17 H17A 0.9900
C17 H17B 0.9900
C18 C19 1.380(7)
C18 C23 1.398(7)
C19 C20 1.389(8)
C19 H19 0.9500
C20 C21 1.382(10)
C20 H20 0.9500
C21 C22 1.380(9)
C21 H21 0.9500
C22 C23 1.394(8)
C22 H22 0.9500
C23 H23 0.9500
C24 C27 1.489(8)
C24 C26 1.533(8)
C24 C25 1.553(7)
C25 H25A 0.9800
C25 H25B 0.9800
C25 H25C 0.9800
C26 H26A 0.9800
C26 H26B 0.9800
C26 H26C 0.9800
C27 H27A 0.9800
C27 H27B 0.9800
C27 H27C 0.9800
C28 C29 1.528(7)
C28 C30 1.529(7)
C28 C31 1.541(7)
C29 H29A 0.9800
C29 H29B 0.9800
C29 H29C 0.9800
C30 H30A 0.9800
C30 H30B 0.9800
C30 H30C 0.9800
C31 H31A 0.9800
C31 H31B 0.9800
C31 H31C 0.9800
C32 H32A 0.9800
C32 H32B 0.9800
C32 H32C 0.9800
C33 H33A 0.9800
C33 H33B 0.9800
C33 H33C 0.9800
C34 H34A 0.9800
C34 H34B 0.9800
C34 H34C 0.9800
C35 H35A 0.9800
C35 H35B 0.9800
C35 H35C 0.9800
C36 H36A 0.9800
C36 H36B 0.9800
C36 H36C 0.9800
C37 H37A 0.9800
C37 H37B 0.9800
C37 H37C 0.9800
C38 C43 1.413(6)
C38 C39 1.427(6)
C39 C40 1.394(6)
C39 C65 1.519(6)
C40 C41 1.407(7)
C40 H40 0.9500
C41 C42 1.405(7)
C41 C61 1.505(7)
C42 C43 1.368(6)
C42 H42 0.9500
C43 C44 1.515(6)
C44 H44A 0.9900
C44 H44B 0.9900
C45 C46 1.519(6)
C45 H45A 0.9900
C45 H45B 0.9900
C46 C47 1.557(6)
C46 H46 1.0000
C47 C48 1.529(7)
C47 H47A 0.9900
C47 H47B 0.9900
C48 C49 1.531(7)
C48 H48A 0.9900
C48 H48B 0.9900
C49 H49A 0.9900
C49 H49B 0.9900
C50 C51 1.529(7)
C50 H50A 0.9900
C50 H50B 0.9900
C51 C52 1.509(8)
C51 H51A 0.9900
C51 H51B 0.9900
C52 C53 1.501(5)
C52 H52A 0.9900
C52 H52B 0.9900
C53 H53A 0.9800
C53 H53B 0.9800
C53 H53C 0.9800
C54 C55 1.506(7)
C54 H54A 0.9900
C54 H54B 0.9900
C55 C56 1.375(7)
C55 C60 1.410(7)
C56 C57 1.361(7)
C56 H56 0.9500
C57 C58 1.388(8)
C57 H57 0.9500
C58 C59 1.359(7)
C58 H58 0.9500
C59 C60 1.372(7)
C59 H59 0.9500
C60 H60 0.9500
C61 C62 1.528(7)
C61 C63 1.536(7)
C61 C64 1.541(7)
C62 H62A 0.9800
C62 H62B 0.9800
C62 H62C 0.9800
C63 H63A 0.9800
C63 H63B 0.9800
C63 H63C 0.9800
C64 H64A 0.9800
C64 H64B 0.9800
C64 H64C 0.9800
C65 C67 1.530(7)
C65 C66 1.537(7)
C65 C68 1.539(7)
C66 H66A 0.9800
C66 H66B 0.9800
C66 H66C 0.9800
C67 H67A 0.9800
C67 H67B 0.9800
C67 H67C 0.9800
C68 H68A 0.9800
C68 H68B 0.9800
C68 H68C 0.9800
C69 H69A 0.9800
C69 H69B 0.9800
C69 H69C 0.9800
C70 H70A 0.9800
C70 H70B 0.9800
C70 H70C 0.9800
C71 H71A 0.9800
C71 H71B 0.9800
C71 H71C 0.9800
C72 H72A 0.9800
C72 H72B 0.9800
C72 H72C 0.9800
C73 H73A 0.9800
C73 H73B 0.9800
C73 H73C 0.9800
C74 H74A 0.9800
C74 H74B 0.9800
C74 H74C 0.9800
C75 C80 1.337(9)
C75 C76 1.385(10)
C75 H75 0.9500
C76 C77 1.431(15)
C76 H76 0.9500
C77 C78 1.284(15)
C77 H77 0.9500
C78 C79 1.369(14)
C78 H78 0.9500
C79 C80 1.369(10)
C79 H79 0.9500
C80 H80 0.9500

loop_
_geom_torsion_atom_site_label_1
_geom_torsion_atom_site_label_2
_geom_torsion_atom_site_label_3
_geom_torsion_atom_site_label_4
_geom_torsion
O1 Mg1 N1 C7 29.2(3)
N3 Mg1 N1 C7 -94.9(3)
N2 Mg1 N1 C7 132.3(3)
Si1 Mg1 N1 C7 -60.1(3)
O1 Mg1 N1 C8 -90.8(3)
N3 Mg1 N1 C8 145.1(3)
N2 Mg1 N1 C8 12.3(3)
Si1 Mg1 N1 C8 179.9(2)
O1 Mg1 N1 C17 146.4(3)
N3 Mg1 N1 C17 22.3(4)
N2 Mg1 N1 C17 -110.5(3)
Si1 Mg1 N1 C17 57.1(3)
O1 Mg1 N2 C12 -3.5(4)
N3 Mg1 N2 C12 143.3(3)
N1 Mg1 N2 C12 -97.9(3)
Si1 Mg1 N2 C12 103.4(4)
O1 Mg1 N2 C13 -128.6(3)
N3 Mg1 N2 C13 18.2(4)
N1 Mg1 N2 C13 137.0(3)
Si1 Mg1 N2 C13 -21.7(5)
O1 Mg1 N2 C9 108.5(3)
N3 Mg1 N2 C9 -104.8(3)
N1 Mg1 N2 C9 14.1(3)
Si1 Mg1 N2 C9 -144.6(3)
O1 Mg1 N3 Si2 -178.8(2)
N1 Mg1 N3 Si2 -66.7(3)
N2 Mg1 N3 Si2 38.0(4)
Si1 Mg1 N3 Si2 -179.8(5)
O1 Mg1 N3 Si1 1.0(3)
N1 Mg1 N3 Si1 113.1(2)
N2 Mg1 N3 Si1 -142.2(2)
O2 Mg2 N4 C44 29.6(3)
N6 Mg2 N4 C44 159.4(3)
N5 Mg2 N4 C44 -93.6(3)
Si3 Mg2 N4 C44 158.8(3)
Si4 Mg2 N4 C44 154.5(2)
O2 Mg2 N4 C45 145.2(3)
N6 Mg2 N4 C45 -84.9(3)
N5 Mg2 N4 C45 22.1(3)
Si3 Mg2 N4 C45 -85.5(4)
Si4 Mg2 N4 C45 -89.8(3)
O2 Mg2 N4 C54 -94.1(3)
N6 Mg2 N4 C54 35.7(4)
N5 Mg2 N4 C54 142.7(3)
Si3 Mg2 N4 C54 35.1(5)
Si4 Mg2 N4 C54 30.9(3)
O2 Mg2 N5 C50 45.5(4)
N6 Mg2 N5 C50 -103.0(3)
N4 Mg2 N5 C50 131.2(3)
Si3 Mg2 N5 C50 -71.5(3)
Si4 Mg2 N5 C50 -130.6(3)
O2 Mg2 N5 C46 -82.5(3)
N6 Mg2 N5 C46 129.0(3)
N4 Mg2 N5 C46 3.2(3)
Si3 Mg2 N5 C46 160.5(3)
Si4 Mg2 N5 C46 101.4(3)
O2 Mg2 N5 C49 167.7(3)
N6 Mg2 N5 C49 19.2(3)
N4 Mg2 N5 C49 -106.6(3)
Si3 Mg2 N5 C49 50.7(3)
Si4 Mg2 N5 C49 -8.4(3)
O2 Mg2 N6 Si3 -62.6(3)
N4 Mg2 N6 Si3 -179.54(18)
N5 Mg2 N6 Si3 86.7(2)
Si4 Mg2 N6 Si3 -168.7(4)
O2 Mg2 N6 Si4 106.0(3)
N4 Mg2 N6 Si4 -10.9(4)
N5 Mg2 N6 Si4 -104.6(3)
Si3 Mg2 N6 Si4 168.7(4)
N3 Mg1 O1 C1 135.1(4)
N1 Mg1 O1 C1 12.1(4)
N2 Mg1 O1 C1 -72.5(4)
Si1 Mg1 O1 C1 135.6(4)
N6 Mg2 O2 C38 -114.0(4)
N4 Mg2 O2 C38 20.1(4)
N5 Mg2 O2 C38 101.2(4)
Si3 Mg2 O2 C38 -141.6(3)
Si4 Mg2 O2 C38 -83.2(4)
Si2 N3 Si1 C33 127.9(3)
Mg1 N3 Si1 C33 -52.0(3)
Si2 N3 Si1 C34 -110.0(4)
Mg1 N3 Si1 C34 70.1(3)
Si2 N3 Si1 C32 11.0(4)
Mg1 N3 Si1 C32 -168.9(3)
Si2 N3 Si1 Mg1 179.8(4)
O1 Mg1 Si1 N3 -179.1(3)
N1 Mg1 Si1 N3 -84.6(3)
N2 Mg1 Si1 N3 69.6(3)
O1 Mg1 Si1 C33 -46.2(2)
N3 Mg1 Si1 C33 132.9(3)
N1 Mg1 Si1 C33 48.2(2)
N2 Mg1 Si1 C33 -157.5(3)
O1 Mg1 Si1 C34 63.5(2)
N3 Mg1 Si1 C34 -117.4(3)
N1 Mg1 Si1 C34 158.0(3)
N2 Mg1 Si1 C34 -47.7(3)
O1 Mg1 Si1 C32 -157.5(5)
N3 Mg1 Si1 C32 21.6(6)
N1 Mg1 Si1 C32 -63.1(6)
N2 Mg1 Si1 C32 91.2(6)
Si1 N3 Si2 C37 171.8(3)
Mg1 N3 Si2 C37 -8.4(4)
Si1 N3 Si2 C36 -68.0(4)
Mg1 N3 Si2 C36 111.8(3)
Si1 N3 Si2 C35 54.2(4)
Mg1 N3 Si2 C35 -125.9(3)
Si4 N6 Si3 C69 -168.9(3)
Mg2 N6 Si3 C69 -0.5(3)
Si4 N6 Si3 C70 -50.7(4)
Mg2 N6 Si3 C70 117.7(3)
Si4 N6 Si3 C71 73.3(4)
Mg2 N6 Si3 C71 -118.3(3)
Si4 N6 Si3 Mg2 -168.4(4)
O2 Mg2 Si3 N6 128.1(3)
N4 Mg2 Si3 N6 0.9(4)
N5 Mg2 Si3 N6 -102.3(3)
Si4 Mg2 Si3 N6 6.0(2)
O2 Mg2 Si3 C69 -52.4(2)
N6 Mg2 Si3 C69 179.5(3)
N4 Mg2 Si3 C69 -179.6(4)
N5 Mg2 Si3 C69 77.2(2)
Si4 Mg2 Si3 C69 -174.5(2)
O2 Mg2 Si3 C70 43.4(3)
N6 Mg2 Si3 C70 -84.7(3)
N4 Mg2 Si3 C70 -83.8(4)
N5 Mg2 Si3 C70 173.0(3)
Si4 Mg2 Si3 C70 -78.7(3)
O2 Mg2 Si3 C71 -149.7(2)
N6 Mg2 Si3 C71 82.2(3)
N4 Mg2 Si3 C71 83.2(4)
N5 Mg2 Si3 C71 -20.0(3)
Si4 Mg2 Si3 C71 88.2(2)
Si3 N6 Si4 C74 105.0(3)
Mg2 N6 Si4 C74 -62.3(3)
Si3 N6 Si4 C73 -132.6(3)
Mg2 N6 Si4 C73 60.1(3)
Si3 N6 Si4 C72 -15.4(4)
Mg2 N6 Si4 C72 177.3(3)
Si3 N6 Si4 Mg2 167.3(5)
O2 Mg2 Si4 N6 -90.8(3)
N4 Mg2 Si4 N6 171.1(3)
N5 Mg2 Si4 N6 85.2(3)
Si3 Mg2 Si4 N6 -6.9(3)
O2 Mg2 Si4 C74 32.4(2)
N6 Mg2 Si4 C74 123.2(3)
N4 Mg2 Si4 C74 -65.7(2)
N5 Mg2 Si4 C74 -151.6(2)
Si3 Mg2 Si4 C74 116.3(2)
O2 Mg2 Si4 C73 142.5(2)
N6 Mg2 Si4 C73 -126.7(3)
N4 Mg2 Si4 C73 44.4(2)
N5 Mg2 Si4 C73 -41.5(2)
Si3 Mg2 Si4 C73 -133.62(19)
O2 Mg2 Si4 C72 -95.2(5)
N6 Mg2 Si4 C72 -4.4(5)
N4 Mg2 Si4 C72 166.7(4)
N5 Mg2 Si4 C72 80.8(5)
Si3 Mg2 Si4 C72 -11.3(4)
Mg1 O1 C1 C6 -25.6(6)
Mg1 O1 C1 C2 155.7(4)
O1 C1 C2 C3 179.5(4)
C6 C1 C2 C3 0.8(7)
O1 C1 C2 C28 3.0(7)
C6 C1 C2 C28 -175.7(4)
C1 C2 C3 C4 -0.6(7)
C28 C2 C3 C4 175.9(5)
C2 C3 C4 C5 0.6(7)
C2 C3 C4 C24 -179.5(5)
C3 C4 C5 C6 -0.9(7)
C24 C4 C5 C6 179.2(5)
C4 C5 C6 C1 1.2(8)
C4 C5 C6 C7 -171.8(4)
O1 C1 C6 C5 -179.8(4)
C2 C1 C6 C5 -1.1(7)
O1 C1 C6 C7 -7.1(7)
C2 C1 C6 C7 171.6(4)
C8 N1 C7 C6 52.1(5)
C17 N1 C7 C6 179.2(4)
Mg1 N1 C7 C6 -63.4(4)
C5 C6 C7 N1 -126.9(5)
C1 C6 C7 N1 60.2(6)
C7 N1 C8 C9 -151.4(4)
C17 N1 C8 C9 83.3(5)
Mg1 N1 C8 C9 -37.6(4)
C12 N2 C9 C10 -39.5(5)
C13 N2 C9 C10 76.9(5)
Mg1 N2 C9 C10 -157.9(3)
C12 N2 C9 C8 80.4(5)
C13 N2 C9 C8 -163.2(4)
Mg1 N2 C9 C8 -38.1(5)
N1 C8 C9 N2 53.0(5)
N1 C8 C9 C10 169.4(4)
N2 C9 C10 C11 29.4(6)
C8 C9 C10 C11 -90.2(5)
C9 C10 C11 C12 -8.1(6)
C13 N2 C12 C11 -84.0(5)
C9 N2 C12 C11 34.0(5)
Mg1 N2 C12 C11 147.9(4)
C10 C11 C12 N2 -16.1(6)
C12 N2 C13 C14 -87.0(5)
C9 N2 C13 C14 160.3(4)
Mg1 N2 C13 C14 40.1(5)
N2 C13 C14 C15 -177.9(4)
C13 C14 C15 C16 179.1(5)
C7 N1 C17 C18 -51.7(6)
C8 N1 C17 C18 75.6(5)
Mg1 N1 C17 C18 -165.2(4)
N1 C17 C18 C19 92.9(6)
N1 C17 C18 C23 -90.0(6)
C23 C18 C19 C20 0.3(8)
C17 C18 C19 C20 177.4(5)
C18 C19 C20 C21 -0.4(9)
C19 C20 C21 C22 0.3(10)
C20 C21 C22 C23 -0.1(10)
C21 C22 C23 C18 0.0(9)
C19 C18 C23 C22 -0.1(8)
C17 C18 C23 C22 -177.2(5)
C5 C4 C24 C27 117.4(6)
C3 C4 C24 C27 -62.5(6)
C5 C4 C24 C26 -3.9(7)
C3 C4 C24 C26 176.2(5)
C5 C4 C24 C25 -121.4(5)
C3 C4 C24 C25 58.7(6)
C3 C2 C28 C29 4.6(7)
C1 C2 C28 C29 -179.0(5)
C3 C2 C28 C30 -114.2(5)
C1 C2 C28 C30 62.2(6)
C3 C2 C28 C31 124.9(5)
C1 C2 C28 C31 -58.6(6)
Mg2 O2 C38 C43 -39.4(6)
Mg2 O2 C38 C39 141.2(4)
O2 C38 C39 C40 176.0(4)
C43 C38 C39 C40 -3.4(6)
O2 C38 C39 C65 -6.0(6)
C43 C38 C39 C65 174.5(4)
C38 C39 C40 C41 0.1(7)
C65 C39 C40 C41 -177.8(4)
C39 C40 C41 C42 2.6(7)
C39 C40 C41 C61 -178.8(4)
C40 C41 C42 C43 -1.8(7)
C61 C41 C42 C43 179.4(5)
C41 C42 C43 C38 -1.5(7)
C41 C42 C43 C44 -178.2(4)
O2 C38 C43 C42 -175.3(4)
C39 C38 C43 C42 4.2(7)
O2 C38 C43 C44 1.5(6)
C39 C38 C43 C44 -179.1(4)
C45 N4 C44 C43 -179.0(4)
C54 N4 C44 C43 57.4(5)
Mg2 N4 C44 C43 -66.1(4)
C42 C43 C44 N4 -126.8(4)
C38 C43 C44 N4 56.4(5)
C44 N4 C45 C46 69.1(5)
C54 N4 C45 C46 -166.5(4)
Mg2 N4 C45 C46 -45.1(4)
C50 N5 C46 C45 -160.2(4)
C49 N5 C46 C45 83.7(4)
Mg2 N5 C46 C45 -28.6(4)
C50 N5 C46 C47 80.7(4)
C49 N5 C46 C47 -35.4(4)
Mg2 N5 C46 C47 -147.7(3)
N4 C45 C46 N5 51.7(5)
N4 C45 C46 C47 169.3(4)
N5 C46 C47 C48 19.5(5)
C45 C46 C47 C48 -101.4(4)
C46 C47 C48 C49 3.9(5)
C50 N5 C49 C48 -80.3(5)
C46 N5 C49 C48 38.0(5)
Mg2 N5 C49 C48 151.6(3)
C47 C48 C49 N5 -26.0(5)
C46 N5 C50 C51 75.3(5)
C49 N5 C50 C51 -172.2(4)
Mg2 N5 C50 C51 -51.1(5)
N5 C50 C51 C52 168.7(5)
C50 C51 C52 C53 38.2(10)
C44 N4 C54 C55 66.8(5)
C45 N4 C54 C55 -55.7(5)
Mg2 N4 C54 C55 -172.8(3)
N4 C54 C55 C56 -94.1(6)
N4 C54 C55 C60 91.4(5)
C60 C55 C56 C57 -1.8(8)
C54 C55 C56 C57 -176.3(5)
C55 C56 C57 C58 1.0(9)
C56 C57 C58 C59 0.4(9)
C57 C58 C59 C60 -1.0(8)
C58 C59 C60 C55 0.3(8)
C56 C55 C60 C59 1.1(7)
C54 C55 C60 C59 175.9(4)
C42 C41 C61 C62 57.6(6)
C40 C41 C61 C62 -121.0(5)
C42 C41 C61 C63 176.9(5)
C40 C41 C61 C63 -1.7(7)
C42 C41 C61 C64 -61.7(6)
C40 C41 C61 C64 119.8(5)
C40 C39 C65 C67 -118.5(5)
C38 C39 C65 C67 63.7(5)
C40 C39 C65 C66 119.8(5)
C38 C39 C65 C66 -58.0(5)
C40 C39 C65 C68 1.7(6)
C38 C39 C65 C68 -176.1(4)
C80 C75 C76 C77 -2.3(14)
C75 C76 C77 C78 2.5(16)
C76 C77 C78 C79 -1.5(17)
C77 C78 C79 C80 0.1(14)
C76 C75 C80 C79 1.0(12)
C78 C79 C80 C75 0.2(12)
